data_4064640
loop_
_publ_author_name
'Albahily, Khalid'
'Licciulli, Sebastiano'
'Gambarotta, Sandro'
'Korobkov, Ilia'
'Chevalier, Reynald'
'Schuhen, Kathrine'
'Duchateau, Robbert'

_publ_section_title
;
 Highly Active Ethylene Oligomerization Catalysts
;
_journal_issue 12
_journal_name_full Organometallics
_journal_page_first 3346
_journal_paper_doi 10.1021/om2002359
_journal_volume 30
_journal_year 2011
_chemical_formula_sum 'C28 H44 Cl2 Cr Li N2 O2.5 P'
_chemical_formula_weight 609.46
_chemical_name_systematic
;

 ?

;
_space_group_IT_number 2
_symmetry_cell_setting triclinic
_symmetry_space_group_name_Hall '-P 1'
_symmetry_space_group_name_H-M 'P -1'
_atom_sites_solution_hydrogens geom
_atom_sites_solution_primary direct
_atom_sites_solution_secondary difmap
_audit_creation_method SHELXL-97
_cell_angle_alpha 67.528(4)
_cell_angle_beta 75.972(5)
_cell_angle_gamma 70.253(4)
_cell_formula_units_Z 2
_cell_length_a 11.552(3)
_cell_length_b 12.374(3)
_cell_length_c 14.246(3)
_cell_measurement_reflns_used 1594
_cell_measurement_temperature 200(2)
_cell_measurement_theta_max 0.00
_cell_measurement_theta_min 0.00
_cell_volume 1756.0(7)
_computing_cell_refinement 'SMART, Bruker (2000)'
_computing_data_collection 'SMART, Bruker (2000)'
_computing_data_reduction 'XPREP, Bruker (2000)'
_computing_molecular_graphics 'SHELXTL, Bruker (2000)'
_computing_publication_material 'SHELXTL, Bruker (2000)'
_computing_structure_refinement 'SHELXL-97 (Sheldrick, 1997)'
_computing_structure_solution 'SHELXS-97 (Sheldrick, 1990)'
_diffrn_ambient_temperature 200(2)
_diffrn_measured_fraction_theta_full 0.928
_diffrn_measured_fraction_theta_max 0.928
_diffrn_measurement_device_type 'CCD area detector'
_diffrn_measurement_method 'phi and omega scans'
_diffrn_radiation_monochromator graphite
_diffrn_radiation_source 'fine-focus sealed tube'
_diffrn_radiation_type MoK\a
_diffrn_radiation_wavelength 0.71073
_diffrn_reflns_av_R_equivalents 0.1417
_diffrn_reflns_av_sigmaI/netI 0.1548
_diffrn_reflns_limit_h_max 10
_diffrn_reflns_limit_h_min -10
_diffrn_reflns_limit_k_max 11
_diffrn_reflns_limit_k_min -11
_diffrn_reflns_limit_l_max 13
_diffrn_reflns_limit_l_min -13
_diffrn_reflns_number 9921
_diffrn_reflns_theta_full 19.78
_diffrn_reflns_theta_max 19.78
_diffrn_reflns_theta_min 1.99
_diffrn_standards_decay_% <1
_exptl_absorpt_coefficient_mu 0.549
_exptl_absorpt_correction_T_max 0.9421
_exptl_absorpt_correction_T_min 0.8842
_exptl_absorpt_correction_type multi-scan
_exptl_absorpt_process_details 'SADABS, Bruker (2000)'
_exptl_crystal_colour blue
_exptl_crystal_density_diffrn 1.153
_exptl_crystal_density_meas ?
_exptl_crystal_density_method 'not measured'
_exptl_crystal_description block
_exptl_crystal_F_000 644
_exptl_crystal_size_max 0.23
_exptl_crystal_size_mid 0.14
_exptl_crystal_size_min 0.11
_refine_diff_density_max 0.632
_refine_diff_density_min -0.332
_refine_diff_density_rms 0.079
_refine_ls_extinction_method none
_refine_ls_goodness_of_fit_ref 1.022
_refine_ls_hydrogen_treatment constr
_refine_ls_matrix_type full
_refine_ls_number_parameters 324
_refine_ls_number_reflns 2951
_refine_ls_number_restraints 18
_refine_ls_restrained_S_all 1.021
_refine_ls_R_factor_all 0.1597
_refine_ls_R_factor_gt 0.0774
_refine_ls_shift/su_max 0.002
_refine_ls_shift/su_mean 0.001
_refine_ls_structure_factor_coef Fsqd
_refine_ls_weighting_details 'calc w=1/[\s^2^(Fo^2^)+(0.0904P)^2^]'
_refine_ls_weighting_scheme calc
_refine_ls_wR_factor_gt 0.1621
_refine_ls_wR_factor_ref 0.1957
_reflns_number_gt 1565
_reflns_number_total 2951
_reflns_threshold_expression >2sigma(I)
_cod_data_source_file om2002359_si_002.cif
_cod_data_source_block sg3953
_cod_depositor_comments
;
The following automatic conversions were performed:

'_symmetry_cell_setting' value 'Triclinic' changed to 'triclinic'
according to /home/saulius/struct/CIF-dictionaries/cif_core.dic
dictionary named 'cif_core.dic' version 2.4.1 from 2010-06-29.

Automatic conversion script
Id: cif_fix_values 1715 2011-07-08 13:25:40Z adriana 

The following automatic conversions were performed:

'_exptl_crystal_density_meas' value 'n/a' was changed to '?' - the
value is perceived as not measured.

Automatic conversion script
Id: cif_fix_values 3008 2015-01-20 13:52:24Z robertas 
;
_cod_original_cell_volume 1756.1(7)
_cod_original_sg_symbol_H-M P-1
_cod_original_formula_sum 'C28 H44 Cl2 Cr Li N2 O2.50 P'
_cod_database_code 4064640

loop_
_symmetry_equiv_pos_as_xyz
'x, y, z'
'-x, -y, -z'

loop_
_atom_site_label
_atom_site_type_symbol
_atom_site_fract_x
_atom_site_fract_y
_atom_site_fract_z
_atom_site_U_iso_or_equiv
_atom_site_adp_type
_atom_site_occupancy
_atom_site_symmetry_multiplicity
_atom_site_calc_flag
_atom_site_refinement_flags
_atom_site_disorder_assembly
_atom_site_disorder_group
Cr1 Cr 0.30728(15) 0.30706(16) 0.27196(13) 0.0370(6) Uani 1 1 d . . .
Cl1 Cl 0.1585(3) 0.4463(3) 0.3498(3) 0.0601(10) Uani 1 1 d . . .
Cl2 Cl 0.1455(2) 0.2598(3) 0.2296(2) 0.0481(9) Uani 1 1 d . . .
Li1 Li -0.0005(16) 0.391(2) 0.3169(19) 0.073(7) Uani 1 1 d . A .
P1 P 0.5589(3) 0.2313(3) 0.2460(2) 0.0382(8) Uani 1 1 d . . .
N1 N 0.4637(7) 0.3174(8) 0.3063(7) 0.044(3) Uani 1 1 d . . .
N2 N 0.4592(7) 0.2057(8) 0.2027(6) 0.040(2) Uani 1 1 d . . .
C1 C 0.5007(12) 0.3932(12) 0.3486(12) 0.066(4) Uani 1 1 d . . .
H1A H 0.5930 0.3669 0.3460 0.079 Uiso 1 1 calc R . .
C2 C 0.4432(13) 0.3747(14) 0.4582(12) 0.097(6) Uani 1 1 d . . .
H2A H 0.4744 0.2895 0.4996 0.146 Uiso 1 1 calc R . .
H2B H 0.3528 0.3955 0.4622 0.146 Uiso 1 1 calc R . .
H2C H 0.4648 0.4271 0.4844 0.146 Uiso 1 1 calc R . .
C3 C 0.4618(12) 0.5244(12) 0.2831(11) 0.078(4) Uani 1 1 d . . .
H3A H 0.5045 0.5341 0.2132 0.117 Uiso 1 1 calc R . .
H3B H 0.4835 0.5747 0.3115 0.117 Uiso 1 1 calc R . .
H3C H 0.3719 0.5499 0.2820 0.117 Uiso 1 1 calc R . .
C4 C 0.6587(9) 0.0971(10) 0.3257(9) 0.042(3) Uani 1 1 d . . .
C5 C 0.6225(10) 0.0602(12) 0.4321(9) 0.050(3) Uani 1 1 d . . .
H5A H 0.5519 0.1087 0.4620 0.060 Uiso 1 1 calc R . .
C6 C 0.6937(14) -0.0510(14) 0.4939(10) 0.071(4) Uani 1 1 d . . .
H6A H 0.6694 -0.0773 0.5659 0.085 Uiso 1 1 calc R . .
C7 C 0.7944(13) -0.1199(14) 0.4536(13) 0.080(5) Uani 1 1 d . . .
H7A H 0.8420 -0.1929 0.4970 0.096 Uiso 1 1 calc R . .
C8 C 0.8291(11) -0.0844(13) 0.3481(12) 0.068(4) Uani 1 1 d . . .
H8A H 0.9010 -0.1329 0.3195 0.082 Uiso 1 1 calc R . .
C9 C 0.7609(12) 0.0189(12) 0.2861(10) 0.058(4) Uani 1 1 d . . .
H9A H 0.7827 0.0390 0.2139 0.070 Uiso 1 1 calc R . .
C10 C 0.6679(10) 0.3010(11) 0.1458(9) 0.046(3) Uani 1 1 d . . .
C11 C 0.7843(11) 0.2956(11) 0.1625(10) 0.057(4) Uani 1 1 d . . .
H11A H 0.8111 0.2480 0.2277 0.068 Uiso 1 1 calc R . .
C12 C 0.8616(12) 0.3576(13) 0.0871(11) 0.070(4) Uani 1 1 d . . .
H12A H 0.9421 0.3492 0.0989 0.084 Uiso 1 1 calc R . .
C13 C 0.8194(15) 0.4329(13) -0.0072(12) 0.082(5) Uani 1 1 d . . .
H13A H 0.8690 0.4796 -0.0591 0.099 Uiso 1 1 calc R . .
C14 C 0.7046(14) 0.4377(14) -0.0228(12) 0.085(5) Uani 1 1 d . . .
H14A H 0.6763 0.4857 -0.0874 0.102 Uiso 1 1 calc R . .
C15 C 0.6311(11) 0.3749(12) 0.0526(11) 0.064(4) Uani 1 1 d . . .
H15A H 0.5511 0.3827 0.0400 0.077 Uiso 1 1 calc R . .
C16 C 0.4912(10) 0.1087(12) 0.1530(9) 0.050(3) Uani 1 1 d . . .
H16A H 0.5832 0.0831 0.1344 0.060 Uiso 1 1 calc R . .
C17 C 0.4489(12) -0.0007(11) 0.2251(10) 0.069(4) Uani 1 1 d . . .
H17A H 0.4928 -0.0372 0.2855 0.104 Uiso 1 1 calc R . .
H17B H 0.4670 -0.0604 0.1903 0.104 Uiso 1 1 calc R . .
H17C H 0.3594 0.0243 0.2465 0.104 Uiso 1 1 calc R . .
C18 C 0.4301(12) 0.1649(12) 0.0560(9) 0.071(4) Uani 1 1 d . . .
H18A H 0.4589 0.2361 0.0109 0.106 Uiso 1 1 calc R . .
H18B H 0.3398 0.1899 0.0736 0.106 Uiso 1 1 calc R . .
H18C H 0.4520 0.1051 0.0207 0.106 Uiso 1 1 calc R . .
O1 O -0.0934(7) 0.2993(9) 0.4297(7) 0.076(3) Uani 1 1 d . . .
C19 C -0.1585(19) 0.3420(15) 0.5102(15) 0.144(8) Uani 1 1 d D . .
H19A H -0.2255 0.4169 0.4853 0.173 Uiso 1 1 calc R . .
H19B H -0.1022 0.3612 0.5402 0.173 Uiso 1 1 calc R . .
C20 C -0.2094(19) 0.249(2) 0.5846(14) 0.136(7) Uani 1 1 d D . .
H20A H -0.2996 0.2711 0.5823 0.163 Uiso 1 1 calc R . .
H20B H -0.1968 0.2399 0.6539 0.163 Uiso 1 1 calc R . .
C21 C -0.1475(18) 0.1349(19) 0.5629(11) 0.117(7) Uani 1 1 d D . .
H21A H -0.0796 0.0844 0.6052 0.141 Uiso 1 1 calc R . .
H21B H -0.2070 0.0876 0.5752 0.141 Uiso 1 1 calc R . .
C22 C -0.0990(14) 0.1769(13) 0.4535(10) 0.083(4) Uani 1 1 d D . .
H22A H -0.1545 0.1754 0.4111 0.099 Uiso 1 1 calc R . .
H22B H -0.0154 0.1238 0.4400 0.099 Uiso 1 1 calc R . .
O2 O -0.1142(8) 0.5391(8) 0.2542(8) 0.101(3) Uani 1 1 d . . .
C23 C -0.128(3) 0.666(2) 0.276(3) 0.101(3) Uani 0.50 1 d PD A 1
H23A H -0.1500 0.6547 0.3501 0.121 Uiso 0.50 1 calc PR A 1
H23B H -0.0487 0.6889 0.2523 0.121 Uiso 0.50 1 calc PR A 1
C24 C -0.223(3) 0.758(2) 0.221(3) 0.101(3) Uani 0.50 1 d PD A 1
H24A H -0.1858 0.8185 0.1643 0.121 Uiso 0.50 1 calc PR A 1
H24B H -0.2825 0.8001 0.2670 0.121 Uiso 0.50 1 calc PR A 1
C25 C -0.289(3) 0.707(2) 0.178(3) 0.101(3) Uani 0.50 1 d PD A 1
H25A H -0.3733 0.7080 0.2156 0.121 Uiso 0.50 1 calc PR A 1
H25B H -0.2947 0.7525 0.1045 0.121 Uiso 0.50 1 calc PR A 1
C26 C -0.207(3) 0.582(2) 0.195(3) 0.101(3) Uani 0.50 1 d PD A 1
H26A H -0.2613 0.5260 0.2257 0.121 Uiso 0.50 1 calc PR A 1
H26B H -0.1691 0.5741 0.1269 0.121 Uiso 0.50 1 calc PR A 1
C23' C -0.090(2) 0.643(2) 0.188(3) 0.101(3) Uani 0.50 1 d PD A 2
H23C H -0.0298 0.6263 0.1289 0.121 Uiso 0.50 1 calc PR A 2
H23D H -0.0534 0.6776 0.2218 0.121 Uiso 0.50 1 calc PR A 2
C24' C -0.202(2) 0.725(2) 0.154(2) 0.101(3) Uani 0.50 1 d PD A 2
H24C H -0.2148 0.7187 0.0900 0.121 Uiso 0.50 1 calc PR A 2
H24D H -0.2031 0.8096 0.1412 0.121 Uiso 0.50 1 calc PR A 2
C25' C -0.300(2) 0.688(2) 0.239(3) 0.101(3) Uani 0.50 1 d PD A 2
H25C H -0.3066 0.7181 0.2958 0.121 Uiso 0.50 1 calc PR A 2
H25D H -0.3824 0.7159 0.2152 0.121 Uiso 0.50 1 calc PR A 2
C26' C -0.252(2) 0.554(2) 0.271(3) 0.101(3) Uani 0.50 1 d PD A 2
H26C H -0.2814 0.5144 0.3432 0.121 Uiso 0.50 1 calc PR A 2
H26D H -0.2745 0.5204 0.2267 0.121 Uiso 0.50 1 calc PR A 2
O3 O 0.0409(15) 0.9002(15) 0.1554(12) 0.067(5) Uiso 0.50 1 d P . .
C27 C 0.075(2) 1.009(2) 0.132(2) 0.069(8) Uiso 0.50 1 d P . .
H27A H 0.0141 1.0804 0.0932 0.083 Uiso 0.50 1 calc PR . .
H27B H 0.0810 1.0207 0.1955 0.083 Uiso 0.50 1 calc PR . .
C28 C 0.190(3) 0.988(3) 0.073(3) 0.113(11) Uiso 0.50 1 d P . .
H28A H 0.2462 1.0195 0.0922 0.136 Uiso 0.50 1 calc PR . .
H28B H 0.1804 1.0333 -0.0002 0.136 Uiso 0.50 1 calc PR . .
C29 C 0.244(4) 0.865(4) 0.086(3) 0.145(14) Uiso 0.50 1 d P . .
H29A H 0.3086 0.8289 0.1323 0.174 Uiso 0.50 1 calc PR . .
H29B H 0.2822 0.8521 0.0191 0.174 Uiso 0.50 1 calc PR . .
C30 C 0.138(2) 0.812(2) 0.1307(19) 0.059(7) Uiso 0.50 1 d P . .
H30A H 0.1175 0.7861 0.0809 0.071 Uiso 0.50 1 calc PR . .
H30B H 0.1585 0.7410 0.1927 0.071 Uiso 0.50 1 calc PR . .

loop_
_atom_site_aniso_label
_atom_site_aniso_U_11
_atom_site_aniso_U_22
_atom_site_aniso_U_33
_atom_site_aniso_U_23
_atom_site_aniso_U_13
_atom_site_aniso_U_12
Cr1 0.0343(11) 0.0375(13) 0.0366(12) -0.0109(10) -0.0070(9) -0.0064(9)
Cl1 0.0392(19) 0.061(2) 0.088(3) -0.047(2) -0.0019(17) -0.0026(17)
Cl2 0.0338(17) 0.055(2) 0.060(2) -0.0268(17) -0.0079(15) -0.0069(15)
Li1 0.019(11) 0.071(17) 0.11(2) -0.028(15) -0.003(12) 0.003(11)
P1 0.0389(19) 0.0354(19) 0.0376(19) -0.0112(15) -0.0097(15) -0.0045(16)
N1 0.032(5) 0.046(6) 0.056(6) -0.029(5) 0.005(5) -0.007(5)
N2 0.032(5) 0.059(7) 0.036(6) -0.033(5) -0.010(4) 0.002(5)
C1 0.063(9) 0.050(10) 0.113(13) -0.057(9) -0.038(9) 0.003(7)
C2 0.097(12) 0.124(14) 0.106(14) -0.094(12) -0.031(11) 0.003(10)
C3 0.077(10) 0.052(11) 0.118(13) -0.044(9) 0.006(9) -0.026(8)
C4 0.022(7) 0.057(9) 0.065(10) -0.037(8) -0.014(6) -0.007(7)
C5 0.039(7) 0.073(10) 0.017(7) -0.001(7) 0.004(6) -0.011(8)
C6 0.065(10) 0.076(12) 0.039(9) 0.009(9) -0.016(9) -0.006(9)
C7 0.043(10) 0.074(12) 0.073(13) 0.029(10) -0.009(8) -0.016(9)
C8 0.037(8) 0.072(11) 0.071(12) -0.007(9) -0.019(8) 0.004(8)
C9 0.047(8) 0.063(10) 0.052(9) -0.017(8) -0.008(8) 0.000(8)
C10 0.034(8) 0.054(9) 0.048(9) -0.017(8) -0.007(7) -0.009(7)
C11 0.051(9) 0.059(10) 0.050(9) -0.005(8) -0.008(7) -0.016(8)
C12 0.062(9) 0.078(11) 0.069(11) 0.000(9) -0.006(9) -0.047(9)
C13 0.092(13) 0.063(11) 0.078(13) 0.012(10) -0.013(10) -0.042(10)
C14 0.066(11) 0.099(13) 0.064(11) 0.015(9) -0.011(9) -0.035(10)
C15 0.038(8) 0.079(11) 0.051(9) 0.004(9) -0.019(8) -0.005(8)
C16 0.034(7) 0.083(10) 0.046(8) -0.051(8) 0.012(6) -0.010(7)
C17 0.087(10) 0.040(9) 0.086(10) -0.025(8) -0.021(8) -0.013(8)
C18 0.084(10) 0.099(12) 0.040(9) -0.040(8) -0.003(8) -0.022(9)
O1 0.068(6) 0.063(7) 0.080(7) -0.029(6) 0.019(5) -0.012(5)
C19 0.20(2) 0.079(14) 0.132(17) -0.061(14) 0.072(16) -0.042(14)
C20 0.163(19) 0.128(18) 0.099(16) -0.030(16) 0.010(14) -0.044(17)
C21 0.158(17) 0.17(2) 0.046(11) -0.029(12) 0.009(11) -0.103(17)
C22 0.103(12) 0.076(12) 0.072(12) -0.016(9) 0.002(9) -0.048(10)
O2 0.065(5) 0.065(5) 0.155(9) -0.015(6) -0.037(5) -0.005(4)
C23 0.065(5) 0.065(5) 0.155(9) -0.015(6) -0.037(5) -0.005(4)
C24 0.065(5) 0.065(5) 0.155(9) -0.015(6) -0.037(5) -0.005(4)
C25 0.065(5) 0.065(5) 0.155(9) -0.015(6) -0.037(5) -0.005(4)
C26 0.065(5) 0.065(5) 0.155(9) -0.015(6) -0.037(5) -0.005(4)
C23' 0.065(5) 0.065(5) 0.155(9) -0.015(6) -0.037(5) -0.005(4)
C24' 0.065(5) 0.065(5) 0.155(9) -0.015(6) -0.037(5) -0.005(4)
C25' 0.065(5) 0.065(5) 0.155(9) -0.015(6) -0.037(5) -0.005(4)
C26' 0.065(5) 0.065(5) 0.155(9) -0.015(6) -0.037(5) -0.005(4)

loop_
_atom_type_symbol
_atom_type_description
_atom_type_scat_dispersion_real
_atom_type_scat_dispersion_imag
_atom_type_scat_source
C C 0.0033 0.0016 'International Tables Vol C Tables 4.2.6.8 and 6.1.1.4'
H H 0.0000 0.0000 'International Tables Vol C Tables 4.2.6.8 and 6.1.1.4'
N N 0.0061 0.0033 'International Tables Vol C Tables 4.2.6.8 and 6.1.1.4'
O O 0.0106 0.0060 'International Tables Vol C Tables 4.2.6.8 and 6.1.1.4'
P P 0.1023 0.0942 'International Tables Vol C Tables 4.2.6.8 and 6.1.1.4'
Cl Cl 0.1484 0.1585 'International Tables Vol C Tables 4.2.6.8 and 6.1.1.4'
Li Li -0.0003 0.0001 'International Tables Vol C Tables 4.2.6.8 and 6.1.1.4'
Cr Cr 0.3209 0.6236 'International Tables Vol C Tables 4.2.6.8 and 6.1.1.4'

loop_
_geom_angle_atom_site_label_1
_geom_angle_atom_site_label_2
_geom_angle_atom_site_label_3
_geom_angle
N1 Cr1 N2 71.5(3)
N1 Cr1 Cl1 98.4(2)
N2 Cr1 Cl1 168.8(3)
N1 Cr1 Cl2 169.7(3)
N2 Cr1 Cl2 99.4(2)
Cl1 Cr1 Cl2 91.09(11)
N1 Cr1 P1 35.7(2)
N2 Cr1 P1 35.9(2)
Cl1 Cr1 P1 133.94(11)
Cl2 Cr1 P1 134.96(11)
Li1 Cl1 Cr1 88.9(5)
Li1 Cl2 Cr1 87.9(5)
O2 Li1 O1 106.7(10)
O2 Li1 Cl1 105.6(11)
O1 Li1 Cl1 118.5(12)
O2 Li1 Cl2 125.1(12)
O1 Li1 Cl2 109.3(11)
Cl1 Li1 Cl2 92.0(6)
N1 P1 N2 97.4(4)
N1 P1 C4 114.0(5)
N2 P1 C4 114.9(5)
N1 P1 C10 114.9(5)
N2 P1 C10 113.1(5)
C4 P1 C10 103.1(6)
N1 P1 Cr1 48.3(3)
N2 P1 Cr1 49.1(3)
C4 P1 Cr1 127.9(4)
C10 P1 Cr1 129.0(4)
C1 N1 P1 124.0(7)
C1 N1 Cr1 138.6(7)
P1 N1 Cr1 96.0(4)
C16 N2 P1 123.3(7)
C16 N2 Cr1 139.8(6)
P1 N2 Cr1 95.0(4)
N1 C1 C2 110.0(11)
N1 C1 C3 109.1(10)
C2 C1 C3 111.5(11)
C9 C4 C5 117.9(11)
C9 C4 P1 123.2(10)
C5 C4 P1 118.3(9)
C6 C5 C4 118.5(11)
C7 C6 C5 121.7(13)
C6 C7 C8 119.8(13)
C9 C8 C7 120.3(13)
C8 C9 C4 121.6(12)
C15 C10 C11 117.0(11)
C15 C10 P1 119.5(10)
C11 C10 P1 123.0(10)
C12 C11 C10 121.9(12)
C11 C12 C13 119.0(12)
C14 C13 C12 118.6(13)
C15 C14 C13 121.0(13)
C10 C15 C14 122.4(12)
N2 C16 C18 107.7(10)
N2 C16 C17 111.0(9)
C18 C16 C17 111.4(10)
C19 O1 C22 109.4(10)
C19 O1 Li1 121.5(12)
C22 O1 Li1 128.8(10)
O1 C19 C20 107.5(13)
C19 C20 C21 108.8(15)
C22 C21 C20 102.7(14)
C21 C22 O1 106.7(12)
C26 O2 C23' 79.4(18)
C26 O2 C26' 42.6(17)
C23' O2 C26' 109.6(15)
C26 O2 C23 99.0(14)
C23' O2 C23 51.3(17)
C26' O2 C23 94.9(16)
C26 O2 Li1 139.5(14)
C23' O2 Li1 128.2(13)
C26' O2 Li1 122.2(13)
C23 O2 Li1 121.2(12)
C24 C23 O2 106.8(17)
C23 C24 C25 111.8(18)
C26 C25 C24 101.3(17)
O2 C26 C25 119.8(18)
O2 C23' C24' 108.2(18)
C23' C24' C25' 104.6(19)
C26' C25' C24' 100.7(18)
O2 C26' C25' 100.8(16)
C30 O3 C27 111.4(18)
C28 C27 O3 103(2)
C28 C27 C29 33.9(18)
O3 C27 C29 70.7(16)
C27 C28 C29 112(3)
C28 C29 C30 103(3)
C28 C29 C27 34.0(18)
C30 C29 C27 70.5(19)
O3 C30 C29 107(2)

loop_
_geom_bond_atom_site_label_1
_geom_bond_atom_site_label_2
_geom_bond_distance
Cr1 N1 2.038(8)
Cr1 N2 2.061(8)
Cr1 Cl1 2.385(3)
Cr1 Cl2 2.399(3)
Cr1 P1 2.715(3)
Cl1 Li1 2.36(2)
Cl2 Li1 2.39(2)
Li1 O2 1.89(2)
Li1 O1 1.90(2)
P1 N1 1.592(8)
P1 N2 1.596(8)
P1 C4 1.809(12)
P1 C10 1.814(11)
N1 C1 1.501(13)
N2 C16 1.517(13)
C1 C2 1.503(17)
C1 C3 1.503(17)
C4 C9 1.405(14)
C4 C5 1.405(14)
C5 C6 1.416(15)
C6 C7 1.337(17)
C7 C8 1.391(17)
C8 C9 1.352(15)
C10 C15 1.365(15)
C10 C11 1.397(14)
C11 C12 1.381(15)
C12 C13 1.401(16)
C13 C14 1.375(17)
C14 C15 1.358(16)
C16 C18 1.516(15)
C16 C17 1.506(16)
O1 C19 1.391(16)
O1 C22 1.440(14)
C19 C20 1.418(17)
C20 C21 1.467(18)
C21 C22 1.472(15)
O2 C26 1.36(3)
O2 C23' 1.34(3)
O2 C26' 1.51(2)
O2 C23 1.67(3)
C23 C24 1.413(19)
C24 C25 1.48(2)
C25 C26 1.483(19)
C23' C24' 1.41(2)
C24' C25' 1.49(2)
C25' C26' 1.479(19)
O3 C30 1.36(2)
O3 C27 1.42(3)
C27 C28 1.40(3)
C27 C29 2.32(5)
C28 C29 1.40(4)
C29 C30 1.48(4)

loop_
_geom_torsion_atom_site_label_1
_geom_torsion_atom_site_label_2
_geom_torsion_atom_site_label_3
_geom_torsion_atom_site_label_4
_geom_torsion
N1 Cr1 Cl1 Li1 -172.7(6)
N2 Cr1 Cl1 Li1 162.2(14)
Cl2 Cr1 Cl1 Li1 3.2(6)
P1 Cr1 Cl1 Li1 -175.9(6)
N1 Cr1 Cl2 Li1 153.4(16)
N2 Cr1 Cl2 Li1 -179.1(7)
Cl1 Cr1 Cl2 Li1 -3.1(6)
P1 Cr1 Cl2 Li1 175.9(6)
Cr1 Cl1 Li1 O2 -130.6(10)
Cr1 Cl1 Li1 O1 110.1(11)
Cr1 Cl1 Li1 Cl2 -3.2(6)
Cr1 Cl2 Li1 O2 113.8(12)
Cr1 Cl2 Li1 O1 -118.0(9)
Cr1 Cl2 Li1 Cl1 3.2(6)
N2 Cr1 P1 N1 178.3(6)
Cl1 Cr1 P1 N1 5.4(5)
Cl2 Cr1 P1 N1 -173.3(5)
N1 Cr1 P1 N2 -178.3(6)
Cl1 Cr1 P1 N2 -172.9(5)
Cl2 Cr1 P1 N2 8.5(5)
N1 Cr1 P1 C4 89.9(6)
N2 Cr1 P1 C4 -91.8(6)
Cl1 Cr1 P1 C4 95.3(5)
Cl2 Cr1 P1 C4 -83.3(5)
N1 Cr1 P1 C10 -90.2(6)
N2 Cr1 P1 C10 88.1(6)
Cl1 Cr1 P1 C10 -84.8(5)
Cl2 Cr1 P1 C10 96.6(5)
N2 P1 N1 C1 -167.6(10)
C4 P1 N1 C1 70.9(10)
C10 P1 N1 C1 -47.9(11)
Cr1 P1 N1 C1 -168.9(11)
N2 P1 N1 Cr1 1.3(5)
C4 P1 N1 Cr1 -120.2(4)
C10 P1 N1 Cr1 121.1(5)
N2 Cr1 N1 C1 165.0(13)
Cl1 Cr1 N1 C1 -10.0(12)
Cl2 Cr1 N1 C1 -166.3(13)
P1 Cr1 N1 C1 166.1(15)
N2 Cr1 N1 P1 -1.1(4)
Cl1 Cr1 N1 P1 -176.1(3)
Cl2 Cr1 N1 P1 27.6(18)
N1 P1 N2 C16 -168.4(8)
C4 P1 N2 C16 -47.5(10)
C10 P1 N2 C16 70.5(10)
Cr1 P1 N2 C16 -167.1(10)
N1 P1 N2 Cr1 -1.3(5)
C4 P1 N2 Cr1 119.6(5)
C10 P1 N2 Cr1 -122.4(5)
N1 Cr1 N2 C16 164.2(12)
Cl1 Cr1 N2 C16 -169.5(10)
Cl2 Cr1 N2 C16 -10.7(11)
P1 Cr1 N2 C16 163.2(13)
N1 Cr1 N2 P1 1.1(4)
Cl1 Cr1 N2 P1 27.3(16)
Cl2 Cr1 N2 P1 -173.9(3)
P1 N1 C1 C2 -131.0(10)
Cr1 N1 C1 C2 65.8(16)
P1 N1 C1 C3 106.4(11)
Cr1 N1 C1 C3 -56.9(17)
N1 P1 C4 C9 -170.2(9)
N2 P1 C4 C9 78.5(10)
C10 P1 C4 C9 -45.0(10)
Cr1 P1 C4 C9 134.9(8)
N1 P1 C4 C5 18.9(10)
N2 P1 C4 C5 -92.4(9)
C10 P1 C4 C5 144.1(9)
Cr1 P1 C4 C5 -36.0(10)
C9 C4 C5 C6 2.6(16)
P1 C4 C5 C6 174.0(9)
C4 C5 C6 C7 0.9(19)
C5 C6 C7 C8 -2(2)
C6 C7 C8 C9 -1(2)
C7 C8 C9 C4 4.2(19)
C5 C4 C9 C8 -5.1(16)
P1 C4 C9 C8 -176.1(9)
N1 P1 C10 C15 -80.5(11)
N2 P1 C10 C15 30.1(11)
C4 P1 C10 C15 154.8(10)
Cr1 P1 C10 C15 -25.2(12)
N1 P1 C10 C11 91.2(11)
N2 P1 C10 C11 -158.2(9)
C4 P1 C10 C11 -33.5(11)
Cr1 P1 C10 C11 146.6(8)
C15 C10 C11 C12 -2.9(18)
P1 C10 C11 C12 -174.8(10)
C10 C11 C12 C13 3.3(19)
C11 C12 C13 C14 -3(2)
C12 C13 C14 C15 3(2)
C11 C10 C15 C14 2(2)
P1 C10 C15 C14 174.5(11)
C13 C14 C15 C10 -2(2)
P1 N2 C16 C18 -134.1(8)
Cr1 N2 C16 C18 66.1(14)
P1 N2 C16 C17 103.8(10)
Cr1 N2 C16 C17 -56.0(15)
O2 Li1 O1 C19 -60.9(18)
Cl1 Li1 O1 C19 57.9(18)
Cl2 Li1 O1 C19 161.2(13)
O2 Li1 O1 C22 126.5(13)
Cl1 Li1 O1 C22 -114.7(14)
Cl2 Li1 O1 C22 -11.3(17)
C22 O1 C19 C20 -2(2)
Li1 O1 C19 C20 -175.6(14)
O1 C19 C20 C21 15(2)
C19 C20 C21 C22 -22(2)
C20 C21 C22 O1 20.5(18)
C19 O1 C22 C21 -12.3(18)
Li1 O1 C22 C21 161.0(13)
O1 Li1 O2 C26 -73(3)
Cl1 Li1 O2 C26 161(3)
Cl2 Li1 O2 C26 57(3)
O1 Li1 O2 C23' 163(2)
Cl1 Li1 O2 C23' 36(3)
Cl2 Li1 O2 C23' -67(3)
O1 Li1 O2 C26' -20(2)
Cl1 Li1 O2 C26' -146.4(18)
Cl2 Li1 O2 C26' 110(2)
O1 Li1 O2 C23 100.4(19)
Cl1 Li1 O2 C23 -27(2)
Cl2 Li1 O2 C23 -130.4(19)
C26 O2 C23 C24 -3(3)
C23' O2 C23 C24 66(3)
C26' O2 C23 C24 -45(3)
Li1 O2 C23 C24 -178(2)
O2 C23 C24 C25 9(4)
C23 C24 C25 C26 -11(4)
C23' O2 C26 C25 -53(3)
C26' O2 C26 C25 82(3)
C23 O2 C26 C25 -5(3)
Li1 O2 C26 C25 169(2)
C24 C25 C26 O2 10(4)
C26 O2 C23' C24' 28(3)
C26' O2 C23' C24' -3(4)
C23 O2 C23' C24' -83(3)
Li1 O2 C23' C24' 174(2)
O2 C23' C24' C25' 27(4)
C23' C24' C25' C26' -39(4)
C26 O2 C26' C25' -69(2)
C23' O2 C26' C25' -22(3)
C23 O2 C26' C25' 29(3)
Li1 O2 C26' C25' 160.7(19)
C24' C25' C26' O2 36(3)
C30 O3 C27 C28 12(3)
C30 O3 C27 C29 0.9(19)
O3 C27 C28 C29 -19(4)
C27 C28 C29 C30 18(4)
O3 C27 C29 C28 161(4)
C28 C27 C29 C30 -161(4)
O3 C27 C29 C30 -0.8(17)
C27 O3 C30 C29 -1(3)
C28 C29 C30 O3 -10(4)
C27 C29 C30 O3 0.9(18)
